data_7249364
loop_
_publ_author_name
'De Zitter, Elke'
'Perl, David'
'Savko, Martin'
'Paley, Daniel W.'
'Thom, Alexander J.'
'Jeangerard, Damien'
'Brewster, Aaron S.'
'Tissot, Antoine'
'Serre, Christian'
'Shepard, William'

_publ_section_title
;
 Elucidating metal--organic framework structures using synchrotron serial
 crystallography
;
_journal_issue 39
_journal_name_full CrystEngComm
_journal_page_first 5644
_journal_page_last 5654
_journal_paper_doi 10.1039/D4CE00735B
_journal_volume 26
_journal_year 2024
_chemical_formula_moiety 'C25.5 H8.5 Fe4.25 O22.667'
_chemical_formula_sum 'C25.5 H8.5 Fe4.25 O22.67'
_chemical_formula_weight 914.85
_chemical_name_systematic MIL100(Fe)
_space_group_crystal_system cubic
_space_group_IT_number 227
_space_group_name_Hall '-F 4vw 2vw 3'
_space_group_name_H-M_alt 'F d -3 m :2'
_atom_sites_solution_hydrogens geom
_atom_sites_solution_primary dual
_audit_creation_date 2024-04-17
_audit_creation_method
;
Olex2 1.5
(compiled 2023.03.06 svn.rbb2c1857 for OlexSys, GUI svn.r6748)
;
_audit_update_record
;
2024-05-06 deposited with the CCDC.	2024-07-31 downloaded from the CCDC.
;
_cell_angle_alpha 90
_cell_angle_beta 90
_cell_angle_gamma 90
_cell_formula_units_Z 192
_cell_length_a 72.89(16)
_cell_length_b 72.89(16)
_cell_length_c 72.89(16)
_cell_measurement_temperature 100
_cell_volume 387261(15)
_computing_cell_refinement 'XDS (Kabsch, 2010)'
_computing_data_collection MXCuBE
_computing_data_reduction 'XDS (Kabsch, 2010)'
_computing_molecular_graphics 'Olex2 1.5 (Dolomanov et al., 2009)'
_computing_publication_material 'Olex2 1.5 (Dolomanov et al., 2009)'
_computing_structure_refinement 'SHELXL 2018/3 (Sheldrick, 2015)'
_computing_structure_solution 'SHELXT 2018/2 (Sheldrick, 2018)'
_diffrn_ambient_temperature 100.00
_diffrn_measured_fraction_theta_full 0.998
_diffrn_measured_fraction_theta_max 0.998
_diffrn_measurement_device 'Kappa-geometry diffractometer'
_diffrn_measurement_device_type 'MD2 microdiffractometer with MK3 mini-kappa'
_diffrn_measurement_method 'omega rotation'
_diffrn_radiation_collimation '0.010 mm x 0.005 mm (H*V, FWHM) KB focusing mirrors'
_diffrn_radiation_monochromator 'Silicon 111'
_diffrn_radiation_probe x-ray
_diffrn_radiation_type synchrotron
_diffrn_radiation_wavelength 0.826
_diffrn_reflns_av_R_equivalents 0.3623
_diffrn_reflns_av_unetI/netI 0.0504
_diffrn_reflns_Laue_measured_fraction_full 0.998
_diffrn_reflns_Laue_measured_fraction_max 0.998
_diffrn_reflns_limit_h_max 68
_diffrn_reflns_limit_h_min -67
_diffrn_reflns_limit_k_max 68
_diffrn_reflns_limit_k_min -68
_diffrn_reflns_limit_l_max 56
_diffrn_reflns_limit_l_min -68
_diffrn_reflns_number 665282
_diffrn_reflns_point_group_measured_fraction_full 0.998
_diffrn_reflns_point_group_measured_fraction_max 0.998
_diffrn_reflns_theta_full 22.878
_diffrn_reflns_theta_max 22.878
_diffrn_reflns_theta_min 0.562
_diffrn_source 'Synchrotron SOLEIL'
_diffrn_source_type 'U24 Undulator, PROXIMA-2 Beamline'
_exptl_absorpt_coefficient_mu 1.189
_exptl_crystal_colour 'clear yellowish colourless'
_exptl_crystal_colour_lustre clear
_exptl_crystal_colour_modifier yellowish
_exptl_crystal_colour_primary colourless
_exptl_crystal_density_diffrn 0.753
_exptl_crystal_description microcrystals
_exptl_crystal_F_000 87040
_refine_diff_density_max 0.589
_refine_diff_density_min -0.401
_refine_diff_density_rms 0.046
_refine_ls_extinction_coef 0.0000005(1)
_refine_ls_extinction_expression Fc^*^=kFc[1+0.001xFc^2^\l^3^/sin(2\q)]^-1/4^
_refine_ls_extinction_method 'SHELXL-2018/3 (Sheldrick 2018)'
_refine_ls_goodness_of_fit_ref 1.059
_refine_ls_hydrogen_treatment constr
_refine_ls_matrix_type full
_refine_ls_number_parameters 515
_refine_ls_number_reflns 7717
_refine_ls_number_restraints 27
_refine_ls_restrained_S_all 1.083
_refine_ls_R_factor_all 0.0662
_refine_ls_R_factor_gt 0.0552
_refine_ls_shift/su_max 0.002
_refine_ls_shift/su_mean 0.000
_refine_ls_structure_factor_coef Fsqd
_refine_ls_weighting_details 'w=1/[\s^2^(Fo^2^)+(0.1143P)^2^] where P=(Fo^2^+2Fc^2^)/3'
_refine_ls_weighting_scheme calc
_refine_ls_wR_factor_gt 0.1651
_refine_ls_wR_factor_ref 0.1753
_reflns_Friedel_coverage 0.000
_reflns_number_gt 5779
_reflns_number_total 7717
_reflns_threshold_expression 'I > 2\s(I)'
_cod_data_source_file d4ce00735b2.cif
_cod_data_source_block mil100_sample3_mc_mc2_sg225_unmerged_a_solventmask
_cod_depositor_comments 'Adding full bibliography for 7249358--7249364.cif.'
_cod_original_cell_volume 387261(2534)
_cod_original_sg_symbol_H-M 'F d -3 m'
_cod_original_formula_sum 'C25.50 H8.50 Fe4.25 O22.67'
_cod_database_code 7249364
_shelx_shelxl_version_number 2018/3
_shelx_space_group_comment
;
The symmetry employed for this shelxl refinement is uniquely defined
by the following loop, which should always be used as a source of
symmetry information in preference to the above space-group names.
They are only intended as comments.
;
_olex2_refinement_description
;
1. Fixed Uiso
 At 1.2 times of:
  All C(H) groups
2. Restrained distances
 Fe02-O3W \\sim Fe03-O1W \\sim Fe04-O4W \\sim Fe05-O5W \\sim Fe06-O2W \\sim
Fe07-O6W \\sim Fe01-O7W
 with sigma of 0.02
3. Uiso/Uaniso restraints and constraints
Uanis(Fe01) \\sim Ueq: with sigma of 0.1 and sigma for terminal atoms of 0.2
4.a Aromatic/amide H refined with riding coordinates:
 C28(H28), C18(H18), C5(H5), C26(H26), C14(H14), C19(H19), C33(H33), C3(H3),
 C24(H24), C7(H7), C12(H12)
;
_olex2_submission_special_instructions 'No special instructions were received'

loop_
_space_group_symop_operation_xyz
'x, y, z'
'-x+3/4, -y+1/4, z+1/2'
'-x+1/4, y+1/2, -z+3/4'
'x+1/2, -y+3/4, -z+1/4'
'z, x, y'
'z+1/2, -x+3/4, -y+1/4'
'-z+3/4, -x+1/4, y+1/2'
'-z+1/4, x+1/2, -y+3/4'
'y, z, x'
'-y+1/4, z+1/2, -x+3/4'
'y+1/2, -z+3/4, -x+1/4'
'-y+3/4, -z+1/4, x+1/2'
'y+3/4, x+1/4, -z+1/2'
'-y, -x, -z'
'y+1/4, -x+1/2, z+3/4'
'-y+1/2, x+3/4, z+1/4'
'x+3/4, z+1/4, -y+1/2'
'-x+1/2, z+3/4, y+1/4'
'-x, -z, -y'
'x+1/4, -z+1/2, y+3/4'
'z+3/4, y+1/4, -x+1/2'
'z+1/4, -y+1/2, x+3/4'
'-z+1/2, y+3/4, x+1/4'
'-z, -y, -x'
'x, y+1/2, z+1/2'
'-x+3/4, -y+3/4, z+1'
'-x+1/4, y+1, -z+5/4'
'x+1/2, -y+5/4, -z+3/4'
'z, x+1/2, y+1/2'
'z+1/2, -x+5/4, -y+3/4'
'-z+3/4, -x+3/4, y+1'
'-z+1/4, x+1, -y+5/4'
'y, z+1/2, x+1/2'
'-y+1/4, z+1, -x+5/4'
'y+1/2, -z+5/4, -x+3/4'
'-y+3/4, -z+3/4, x+1'
'y+3/4, x+3/4, -z+1'
'-y, -x+1/2, -z+1/2'
'y+1/4, -x+1, z+5/4'
'-y+1/2, x+5/4, z+3/4'
'x+3/4, z+3/4, -y+1'
'-x+1/2, z+5/4, y+3/4'
'-x, -z+1/2, -y+1/2'
'x+1/4, -z+1, y+5/4'
'z+3/4, y+3/4, -x+1'
'z+1/4, -y+1, x+5/4'
'-z+1/2, y+5/4, x+3/4'
'-z, -y+1/2, -x+1/2'
'x+1/2, y, z+1/2'
'-x+5/4, -y+1/4, z+1'
'-x+3/4, y+1/2, -z+5/4'
'x+1, -y+3/4, -z+3/4'
'z+1/2, x, y+1/2'
'z+1, -x+3/4, -y+3/4'
'-z+5/4, -x+1/4, y+1'
'-z+3/4, x+1/2, -y+5/4'
'y+1/2, z, x+1/2'
'-y+3/4, z+1/2, -x+5/4'
'y+1, -z+3/4, -x+3/4'
'-y+5/4, -z+1/4, x+1'
'y+5/4, x+1/4, -z+1'
'-y+1/2, -x, -z+1/2'
'y+3/4, -x+1/2, z+5/4'
'-y+1, x+3/4, z+3/4'
'x+5/4, z+1/4, -y+1'
'-x+1, z+3/4, y+3/4'
'-x+1/2, -z, -y+1/2'
'x+3/4, -z+1/2, y+5/4'
'z+5/4, y+1/4, -x+1'
'z+3/4, -y+1/2, x+5/4'
'-z+1, y+3/4, x+3/4'
'-z+1/2, -y, -x+1/2'
'x+1/2, y+1/2, z'
'-x+5/4, -y+3/4, z+1/2'
'-x+3/4, y+1, -z+3/4'
'x+1, -y+5/4, -z+1/4'
'z+1/2, x+1/2, y'
'z+1, -x+5/4, -y+1/4'
'-z+5/4, -x+3/4, y+1/2'
'-z+3/4, x+1, -y+3/4'
'y+1/2, z+1/2, x'
'-y+3/4, z+1, -x+3/4'
'y+1, -z+5/4, -x+1/4'
'-y+5/4, -z+3/4, x+1/2'
'y+5/4, x+3/4, -z+1/2'
'-y+1/2, -x+1/2, -z'
'y+3/4, -x+1, z+3/4'
'-y+1, x+5/4, z+1/4'
'x+5/4, z+3/4, -y+1/2'
'-x+1, z+5/4, y+1/4'
'-x+1/2, -z+1/2, -y'
'x+3/4, -z+1, y+3/4'
'z+5/4, y+3/4, -x+1/2'
'z+3/4, -y+1, x+3/4'
'-z+1, y+5/4, x+1/4'
'-z+1/2, -y+1/2, -x'
'-x, -y, -z'
'x-3/4, y-1/4, -z-1/2'
'x-1/4, -y-1/2, z-3/4'
'-x-1/2, y-3/4, z-1/4'
'-z, -x, -y'
'-z-1/2, x-3/4, y-1/4'
'z-3/4, x-1/4, -y-1/2'
'z-1/4, -x-1/2, y-3/4'
'-y, -z, -x'
'y-1/4, -z-1/2, x-3/4'
'-y-1/2, z-3/4, x-1/4'
'y-3/4, z-1/4, -x-1/2'
'-y-3/4, -x-1/4, z-1/2'
'y, x, z'
'-y-1/4, x-1/2, -z-3/4'
'y-1/2, -x-3/4, -z-1/4'
'-x-3/4, -z-1/4, y-1/2'
'x-1/2, -z-3/4, -y-1/4'
'x, z, y'
'-x-1/4, z-1/2, -y-3/4'
'-z-3/4, -y-1/4, x-1/2'
'-z-1/4, y-1/2, -x-3/4'
'z-1/2, -y-3/4, -x-1/4'
'z, y, x'
'-x, -y+1/2, -z+1/2'
'x-3/4, y+1/4, -z'
'x-1/4, -y, z-1/4'
'-x-1/2, y-1/4, z+1/4'
'-z, -x+1/2, -y+1/2'
'-z-1/2, x-1/4, y+1/4'
'z-3/4, x+1/4, -y'
'z-1/4, -x, y-1/4'
'-y, -z+1/2, -x+1/2'
'y-1/4, -z, x-1/4'
'-y-1/2, z-1/4, x+1/4'
'y-3/4, z+1/4, -x'
'-y-3/4, -x+1/4, z'
'y, x+1/2, z+1/2'
'-y-1/4, x, -z-1/4'
'y-1/2, -x-1/4, -z+1/4'
'-x-3/4, -z+1/4, y'
'x-1/2, -z-1/4, -y+1/4'
'x, z+1/2, y+1/2'
'-x-1/4, z, -y-1/4'
'-z-3/4, -y+1/4, x'
'-z-1/4, y, -x-1/4'
'z-1/2, -y-1/4, -x+1/4'
'z, y+1/2, x+1/2'
'-x+1/2, -y, -z+1/2'
'x-1/4, y-1/4, -z'
'x+1/4, -y-1/2, z-1/4'
'-x, y-3/4, z+1/4'
'-z+1/2, -x, -y+1/2'
'-z, x-3/4, y+1/4'
'z-1/4, x-1/4, -y'
'z+1/4, -x-1/2, y-1/4'
'-y+1/2, -z, -x+1/2'
'y+1/4, -z-1/2, x-1/4'
'-y, z-3/4, x+1/4'
'y-1/4, z-1/4, -x'
'-y-1/4, -x-1/4, z'
'y+1/2, x, z+1/2'
'-y+1/4, x-1/2, -z-1/4'
'y, -x-3/4, -z+1/4'
'-x-1/4, -z-1/4, y'
'x, -z-3/4, -y+1/4'
'x+1/2, z, y+1/2'
'-x+1/4, z-1/2, -y-1/4'
'-z-1/4, -y-1/4, x'
'-z+1/4, y-1/2, -x-1/4'
'z, -y-3/4, -x+1/4'
'z+1/2, y, x+1/2'
'-x+1/2, -y+1/2, -z'
'x-1/4, y+1/4, -z-1/2'
'x+1/4, -y, z-3/4'
'-x, y-1/4, z-1/4'
'-z+1/2, -x+1/2, -y'
'-z, x-1/4, y-1/4'
'z-1/4, x+1/4, -y-1/2'
'z+1/4, -x, y-3/4'
'-y+1/2, -z+1/2, -x'
'y+1/4, -z, x-3/4'
'-y, z-1/4, x-1/4'
'y-1/4, z+1/4, -x-1/2'
'-y-1/4, -x+1/4, z-1/2'
'y+1/2, x+1/2, z'
'-y+1/4, x, -z-3/4'
'y, -x-1/4, -z-1/4'
'-x-1/4, -z+1/4, y-1/2'
'x, -z-1/4, -y-1/4'
'x+1/2, z+1/2, y'
'-x+1/4, z, -y-3/4'
'-z-1/4, -y+1/4, x-1/2'
'-z+1/4, y, -x-3/4'
'z, -y-1/4, -x-1/4'
'z+1/2, y+1/2, x'

loop_
_atom_site_label
_atom_site_type_symbol
_atom_site_fract_x
_atom_site_fract_y
_atom_site_fract_z
_atom_site_U_iso_or_equiv
_atom_site_adp_type
_atom_site_occupancy
_atom_site_site_symmetry_order
_atom_site_calc_flag
_atom_site_refinement_flags_posn
_atom_site_refinement_flags_adp
_atom_site_refinement_flags_occupancy
_atom_site_disorder_assembly
_atom_site_disorder_group
Fe01 Fe 0.70151(2) 0.80610(2) 0.27394(2) 0.1127(3) Uani 1 1 d D U . . .
Fe02 Fe 0.625000 0.625000 0.40275(3) 0.1158(5) Uani 1 4 d DS T P . .
Fe03 Fe 0.60889(2) 0.60889(2) 0.36430(2) 0.1124(4) Uani 1 2 d DS T P . .
Fe04 Fe 0.57477(2) 0.750000 0.32477(2) 0.1117(4) Uani 1 2 d DS T P . .
Fe05 Fe 0.61575(2) 0.73760(2) 0.33944(2) 0.1148(3) Uani 1 1 d D . . . .
Fe06 Fe 0.71390(2) 0.81603(2) 0.31603(2) 0.1164(4) Uani 1 2 d DS T P . .
Fe07 Fe 0.80749(2) 0.83949(2) 0.33949(2) 0.1238(5) Uani 1 2 d DS T P . .
O15L O 0.62443(5) 0.65177(6) 0.40707(6) 0.1119(11) Uani 1 1 d . . . . .
O8L O 0.59309(6) 0.75580(6) 0.30442(5) 0.1145(11) Uani 1 1 d . . . . .
O5L O 0.71582(5) 0.78516(5) 0.26342(5) 0.1092(11) Uani 1 1 d . . . . .
O16L O 0.63476(5) 0.66297(5) 0.38048(6) 0.1094(10) Uani 1 1 d . . . . .
O4L O 0.72448(5) 0.77184(6) 0.32061(6) 0.1128(11) Uani 1 1 d . . . . .
O17L O 0.62112(5) 0.65085(5) 0.34741(5) 0.1137(11) Uani 1 1 d . . . . .
O7L O 0.62025(5) 0.74579(5) 0.31439(5) 0.1083(10) Uani 1 1 d . . . . .
O9L O 0.57663(5) 0.72153(5) 0.32212(5) 0.1104(11) Uani 1 1 d . . . . .
O13L O 0.57884(5) 0.71793(6) 0.43795(5) 0.1121(11) Uani 1 1 d . . . . .
O6L O 0.67725(5) 0.79361(5) 0.27198(5) 0.1150(11) Uani 1 1 d . . . . .
O11L O 0.61867(6) 0.72637(5) 0.36367(6) 0.1167(11) Uani 1 1 d . . . . .
O14L O 0.58611(6) 0.68967(6) 0.44700(6) 0.1216(12) Uani 1 1 d . . . . .
O10L O 0.60479(6) 0.71412(5) 0.33184(6) 0.1181(12) Uani 1 1 d . . . . .
O2L O 0.79432(5) 0.81611(6) 0.34281(6) 0.1229(12) Uani 1 1 d . . . . .
O1L O 0.81669(6) 0.86493(6) 0.33826(6) 0.1217(12) Uani 1 1 d . . . . .
O3L O 0.73256(5) 0.80076(6) 0.32753(6) 0.1173(11) Uani 1 1 d . . . . .
O12L O 0.59811(6) 0.74125(6) 0.38085(5) 0.1172(11) Uani 1 1 d . . . . .
O4B O 0.625000 0.625000 0.37752(9) 0.1037(19) Uani 1 4 d S T P . .
O1B O 0.70566(7) 0.79879(5) 0.29879(5) 0.1061(14) Uani 1 2 d S T P . .
C22 C 0.72170(10) 0.77058(7) 0.27058(7) 0.103(2) Uani 1 2 d S T P . .
C31 C 0.82999(8) 0.87192(12) 0.32999(8) 0.109(2) Uani 1 2 d S T P . .
O3B O 0.59353(5) 0.750000 0.34353(5) 0.1059(14) Uani 1 2 d S T P . .
C9 C 0.62666(8) 0.66458(8) 0.39551(10) 0.1063(16) Uani 1 1 d . . . . .
C16 C 0.61020(9) 0.75539(8) 0.30405(8) 0.1040(15) Uani 1 1 d . . . . .
C25 C 0.73548(8) 0.78371(11) 0.32594(8) 0.1091(16) Uani 1 1 d . . . . .
O2B O 0.82894(8) 0.82894(8) 0.32894(8) 0.119(3) Uani 1 6 d S T P . .
C21 C 0.66954(11) 0.78188(7) 0.28188(7) 0.105(2) Uani 1 2 d S T P . .
C15 C 0.58880(10) 0.71011(8) 0.32738(8) 0.1047(15) Uani 1 1 d . . . . .
C10 C 0.60473(8) 0.64527(8) 0.34479(11) 0.107(2) Uani 1 2 d S T P . .
O1W O 0.59143(6) 0.59143(6) 0.35000(10) 0.150(2) Uani 1 2 d DS T P . .
C28 C 0.76733(8) 0.79047(8) 0.33653(8) 0.1078(16) Uani 1 1 d . . . . .
H28 H 0.763819 0.802916 0.338150 0.129 Uiso 1 1 calc R U . . .
O4W O 0.55494(6) 0.750000 0.30494(6) 0.152(2) Uani 1 2 d DS T P . .
C1 C 0.58728(8) 0.70321(10) 0.43642(9) 0.1093(16) Uani 1 1 d . . . . .
C17 C 0.62015(8) 0.76742(8) 0.29064(8) 0.1045(15) Uani 1 1 d . . . . .
C29 C 0.78546(8) 0.78546(8) 0.33932(11) 0.106(2) Uani 1 2 d S T P . .
C27 C 0.75430(8) 0.77774(8) 0.33146(8) 0.1042(15) Uani 1 1 d . . . . .
O7W O 0.69699(7) 0.81400(7) 0.24695(6) 0.1480(15) Uani 1 1 d D . . . .
C13 C 0.58305(8) 0.69034(8) 0.32944(8) 0.1042(15) Uani 1 1 d . . . . .
C18 C 0.61087(11) 0.77881(8) 0.27881(8) 0.104(2) Uani 1 2 d S T P . .
H18 H 0.597845 0.778507 0.278509 0.125 Uiso 1 2 calc R U P . .
C5 C 0.61908(8) 0.69690(9) 0.38796(8) 0.1064(16) Uani 1 1 d . . . . .
H5 H 0.626060 0.695633 0.377025 0.128 Uiso 1 1 calc R U . . .
C32 C 0.83697(7) 0.88983(11) 0.33697(7) 0.101(2) Uani 1 2 d S T P . .
C2 C 0.59935(7) 0.70098(8) 0.42009(7) 0.0985(14) Uani 1 1 d . . . . .
C4 C 0.61827(8) 0.68257(8) 0.40016(8) 0.1007(15) Uani 1 1 d . . . . .
C11 C 0.59079(8) 0.65921(8) 0.33758(11) 0.103(2) Uani 1 2 d S T P . .
C26 C 0.75974(8) 0.75974(8) 0.32873(11) 0.109(2) Uani 1 2 d S T P . .
H26 H 0.750933 0.750932 0.324908 0.131 Uiso 1 2 calc R U P . .
C30 C 0.79972(8) 0.79972(8) 0.34176(11) 0.112(2) Uani 1 2 d S T P . .
C14 C 0.56501(8) 0.68499(8) 0.32642(10) 0.105(2) Uani 1 2 d S T P . .
H14 H 0.556277 0.693722 0.322262 0.126 Uiso 1 2 calc R U P . .
C8 C 0.60897(9) 0.72820(8) 0.37767(9) 0.1053(15) Uani 1 1 d . . . . .
C19 C 0.63913(8) 0.76811(8) 0.29130(8) 0.1081(16) Uani 1 1 d . . . . .
H19 H 0.645582 0.760233 0.299438 0.130 Uiso 1 1 calc R U . . .
C20 C 0.64885(11) 0.78020(8) 0.28020(8) 0.106(2) Uani 1 2 d S T P . .
C33 C 0.85250(8) 0.89750(8) 0.32956(11) 0.108(2) Uani 1 2 d S T P . .
H33 H 0.858025 0.891975 0.319130 0.130 Uiso 1 2 calc R U P . .
C3 C 0.60848(8) 0.68486(8) 0.41623(8) 0.1037(16) Uani 1 1 d . . . . .
H3 H 0.608027 0.675092 0.424845 0.124 Uiso 1 1 calc R U . . .
C6 C 0.60989(8) 0.71318(8) 0.39136(8) 0.1048(16) Uani 1 1 d . . . . .
C24 C 0.74595(7) 0.74595(7) 0.26888(10) 0.101(2) Uani 1 2 d S T P . .
H24 H 0.740657 0.740657 0.279556 0.121 Uiso 1 2 calc R U P . .
C7 C 0.60022(7) 0.71522(8) 0.40767(8) 0.1048(16) Uani 1 1 d . . . . .
H7 H 0.594188 0.726472 0.410270 0.126 Uiso 1 1 calc R U . . .
C23 C 0.73805(11) 0.76132(8) 0.26132(8) 0.105(2) Uani 1 2 d S T P . .
C12 C 0.59578(8) 0.67725(8) 0.33482(7) 0.1061(15) Uani 1 1 d . . . . .
H12 H 0.608190 0.680793 0.336644 0.127 Uiso 1 1 calc R U . . .
O5W O 0.64193(8) 0.72379(9) 0.33474(9) 0.182(2) Uani 1 1 d D . . . .
O6W O 0.78357(11) 0.85151(8) 0.35151(8) 0.177(3) Uani 1 2 d DS T P . .
O2W O 0.72388(15) 0.83611(9) 0.33611(9) 0.219(4) Uani 1 2 d DS T P . .
O3W O 0.625000 0.625000 0.4325(2) 0.354(14) Uani 1 4 d DS T P . .

loop_
_atom_site_aniso_label
_atom_site_aniso_U_11
_atom_site_aniso_U_22
_atom_site_aniso_U_33
_atom_site_aniso_U_23
_atom_site_aniso_U_13
_atom_site_aniso_U_12
Fe01 0.0944(5) 0.1111(6) 0.1325(7) -0.0062(5) 0.0096(4) 0.0033(4)
Fe02 0.0987(7) 0.0987(7) 0.1500(15) 0.000 0.000 0.0074(8)
Fe03 0.1092(5) 0.1092(5) 0.1188(9) 0.0064(5) 0.0064(5) 0.0163(6)
Fe04 0.1159(5) 0.1034(8) 0.1159(5) 0.0067(4) 0.0104(6) -0.0067(4)
Fe05 0.1344(7) 0.1040(6) 0.1061(6) 0.0101(4) -0.0031(5) -0.0218(5)
Fe06 0.0991(8) 0.1250(6) 0.1250(6) 0.0166(7) 0.0139(5) 0.0139(5)
Fe07 0.1376(10) 0.1169(6) 0.1169(6) 0.0006(7) -0.0230(5) -0.0230(5)
O15L 0.129(3) 0.092(2) 0.115(3) -0.002(2) 0.008(2) 0.013(2)
O8L 0.096(3) 0.131(3) 0.116(3) 0.015(2) 0.002(2) -0.010(2)
O5L 0.103(2) 0.108(3) 0.116(3) 0.006(2) 0.0047(19) 0.020(2)
O16L 0.115(3) 0.100(2) 0.113(3) 0.000(2) 0.011(2) 0.015(2)
O4L 0.095(2) 0.109(3) 0.135(3) -0.005(2) -0.012(2) -0.002(2)
O17L 0.097(3) 0.117(3) 0.127(3) 0.010(2) -0.007(2) -0.001(2)
O7L 0.107(3) 0.108(2) 0.110(3) 0.022(2) 0.008(2) 0.008(2)
O9L 0.111(3) 0.102(3) 0.119(3) 0.006(2) -0.008(2) -0.002(2)
O13L 0.116(3) 0.107(3) 0.113(3) 0.000(2) 0.022(2) 0.006(2)
O6L 0.105(3) 0.120(3) 0.120(3) 0.020(2) 0.007(2) -0.011(2)
O11L 0.128(3) 0.122(3) 0.100(3) 0.019(2) 0.017(2) 0.015(2)
O14L 0.131(3) 0.123(3) 0.112(3) 0.025(3) 0.027(2) 0.011(2)
O10L 0.100(3) 0.101(3) 0.153(3) -0.001(2) -0.004(2) -0.010(2)
O2L 0.113(3) 0.106(3) 0.149(3) -0.012(2) 0.001(2) -0.007(2)
O1L 0.109(3) 0.114(3) 0.142(3) -0.017(2) 0.012(2) -0.013(2)
O3L 0.108(3) 0.105(3) 0.138(3) -0.006(2) -0.015(2) 0.014(2)
O12L 0.136(3) 0.105(3) 0.110(3) 0.012(2) 0.014(2) 0.025(3)
O4B 0.106(3) 0.106(3) 0.099(4) 0.000 0.000 -0.005(4)
O1B 0.102(3) 0.108(2) 0.108(2) -0.002(3) 0.0067(18) 0.0067(18)
C22 0.081(5) 0.114(4) 0.114(4) -0.019(5) 0.010(3) 0.010(3)
C31 0.106(4) 0.116(7) 0.106(4) -0.002(4) -0.001(5) -0.002(4)
O3B 0.111(2) 0.095(3) 0.111(2) 0.0083(18) 0.000(3) -0.0083(18)
C9 0.099(4) 0.097(4) 0.123(5) -0.013(4) 0.000(4) -0.001(3)
C16 0.106(5) 0.099(4) 0.107(4) 0.002(3) 0.010(4) -0.002(3)
C25 0.094(4) 0.127(6) 0.106(4) -0.001(4) -0.001(3) 0.021(4)
O2B 0.119(3) 0.119(3) 0.119(3) -0.002(3) -0.002(3) -0.002(3)
C21 0.088(6) 0.113(4) 0.113(4) -0.011(5) -0.004(3) -0.004(3)
C15 0.110(5) 0.103(5) 0.101(4) -0.001(3) 0.004(3) -0.002(4)
C10 0.112(4) 0.112(4) 0.097(5) -0.002(3) 0.002(3) 0.011(6)
O1W 0.148(3) 0.148(3) 0.153(5) -0.013(3) -0.013(3) -0.005(4)
C28 0.107(4) 0.100(4) 0.117(4) -0.007(3) 0.001(3) 0.012(3)
O4W 0.139(3) 0.177(6) 0.139(3) -0.006(3) -0.005(4) 0.006(3)
C1 0.100(4) 0.119(5) 0.109(4) -0.010(4) 0.010(3) 0.003(4)
C17 0.103(4) 0.107(4) 0.103(4) 0.003(3) 0.003(3) 0.000(3)
C29 0.101(3) 0.101(3) 0.116(6) -0.002(3) -0.002(3) -0.004(5)
C27 0.110(4) 0.096(4) 0.107(4) -0.004(3) -0.003(3) -0.005(3)
O7W 0.153(4) 0.153(4) 0.138(3) 0.010(3) 0.001(3) -0.003(3)
C13 0.099(4) 0.100(4) 0.114(4) 0.004(3) 0.001(3) -0.003(3)
C18 0.098(5) 0.107(3) 0.107(3) 0.015(5) -0.003(3) -0.003(3)
C5 0.102(4) 0.118(5) 0.099(4) -0.003(4) 0.010(3) 0.000(3)
C32 0.101(3) 0.100(6) 0.101(3) -0.003(3) -0.006(5) -0.003(3)
C2 0.102(4) 0.091(4) 0.102(4) 0.004(3) 0.009(3) 0.009(3)
C4 0.106(4) 0.100(4) 0.095(4) 0.001(3) 0.007(3) 0.006(3)
C11 0.099(3) 0.099(3) 0.112(5) -0.005(3) 0.005(3) -0.005(5)
C26 0.106(4) 0.106(4) 0.116(6) 0.000(3) 0.000(3) -0.006(5)
C30 0.116(4) 0.116(4) 0.105(6) -0.008(3) -0.008(3) -0.011(6)
C14 0.108(4) 0.108(4) 0.100(5) 0.003(3) -0.003(3) 0.001(5)
C8 0.112(4) 0.102(4) 0.103(4) 0.012(4) -0.003(4) -0.002(3)
C19 0.110(5) 0.112(4) 0.102(4) 0.007(3) -0.006(3) 0.004(3)
C20 0.108(6) 0.105(3) 0.105(3) 0.007(5) 0.001(3) 0.001(3)
C33 0.110(4) 0.110(4) 0.106(6) -0.001(3) 0.001(3) 0.001(5)
C3 0.101(4) 0.103(4) 0.107(4) 0.012(3) -0.004(3) -0.005(3)
C6 0.104(4) 0.108(4) 0.103(4) 0.006(3) 0.008(3) 0.011(3)
C24 0.108(3) 0.108(3) 0.087(5) 0.006(3) 0.006(3) -0.007(5)
C7 0.107(4) 0.091(4) 0.117(4) -0.003(3) 0.009(3) 0.001(3)
C23 0.109(6) 0.103(3) 0.103(3) 0.014(5) -0.004(3) -0.004(3)
C12 0.100(4) 0.107(4) 0.112(4) -0.005(3) 0.007(3) 0.002(3)
O5W 0.179(5) 0.187(5) 0.180(5) 0.003(4) -0.013(4) 0.005(4)
O6W 0.191(7) 0.170(4) 0.170(4) 0.008(5) 0.008(4) 0.008(4)
O2W 0.226(10) 0.216(6) 0.216(6) -0.012(7) -0.002(5) -0.002(5)
O3W 0.283(15) 0.283(15) 0.50(4) 0.000 0.000 -0.060(19)

loop_
_atom_type_symbol
_atom_type_description
_atom_type_scat_dispersion_real
_atom_type_scat_dispersion_imag
_atom_type_scat_source
C C 0.0037 0.0023 'International Tables Vol C Tables 4.2.6.8 and 6.1.1.4'
H H 0.0000 0.0000 'International Tables Vol C Tables 4.2.6.8 and 6.1.1.4'
Fe Fe 0.3087 1.1119 'International Tables Vol C Tables 4.2.6.8 and 6.1.1.4'
O O 0.0122 0.0084 'International Tables Vol C Tables 4.2.6.8 and 6.1.1.4'

loop_
_geom_angle_atom_site_label_1
_geom_angle_atom_site_label_2
_geom_angle_atom_site_label_3
_geom_angle
_geom_angle_site_symmetry_1
_geom_angle_site_symmetry_3
_geom_angle_publ_flag
O5L Fe01 O13L 173.62(17) . 127_656 ?
O5L Fe01 O7W 86.06(18) . . ?
O4L Fe01 O5L 86.41(16) 139_554 . ?
O4L Fe01 O13L 89.89(17) 139_554 127_656 ?
O4L Fe01 O6L 170.10(17) 139_554 . ?
O4L Fe01 O7W 85.04(19) 139_554 . ?
O13L Fe01 O7W 88.44(18) 127_656 . ?
O6L Fe01 O5L 94.94(16) . . ?
O6L Fe01 O13L 87.82(17) . 127_656 ?
O6L Fe01 O7W 85.28(18) . . ?
O1B Fe01 O5L 93.89(18) . . ?
O1B Fe01 O4L 95.05(19) . 139_554 ?
O1B Fe01 O13L 91.62(18) . 127_656 ?
O1B Fe01 O6L 94.63(18) . . ?
O1B Fe01 O7W 179.9(3) . . ?
O15L Fe02 O15L 86.1(2) . 133_765 ?
O15L Fe02 O15L 86.1(2) 110 50_564 ?
O15L Fe02 O15L 161.6(3) . 50_564 ?
O15L Fe02 O15L 90.9(2) . 110 ?
O15L Fe02 O15L 161.6(3) 110 133_765 ?
O15L Fe02 O15L 90.9(2) 133_765 50_564 ?
O15L Fe02 O3W 80.83(13) . . ?
O15L Fe02 O3W 80.82(13) 110 . ?
O15L Fe02 O3W 80.82(13) 133_765 . ?
O15L Fe02 O3W 80.82(13) 50_564 . ?
O4B Fe02 O15L 99.18(13) . 50_564 ?
O4B Fe02 O15L 99.18(13) . 133_765 ?
O4B Fe02 O15L 99.18(13) . 110 ?
O4B Fe02 O15L 99.17(13) . . ?
O4B Fe02 O3W 180.0 . . ?
O16L Fe03 O16L 91.2(2) 50_564 133_765 ?
O16L Fe03 O1W 87.16(19) 50_564 . ?
O16L Fe03 O1W 87.16(19) 133_765 . ?
O17L Fe03 O16L 171.93(17) 50_564 133_765 ?
O17L Fe03 O16L 171.93(17) 133_765 50_564 ?
O17L Fe03 O16L 85.09(15) 133_765 133_765 ?
O17L Fe03 O16L 85.09(15) 50_564 50_564 ?
O17L Fe03 O17L 97.7(2) 133_765 50_564 ?
O17L Fe03 O1W 85.52(18) 133_765 . ?
O17L Fe03 O1W 85.52(18) 50_564 . ?
O4B Fe03 O16L 92.79(18) . 50_564 ?
O4B Fe03 O16L 92.79(18) . 133_765 ?
O4B Fe03 O17L 94.53(16) . 133_765 ?
O4B Fe03 O17L 94.53(16) . 50_564 ?
O4B Fe03 O1W 179.9(3) . . ?
O8L Fe04 O8L 174.1(2) . 22_564 ?
O8L Fe04 O9L 95.52(15) 22_564 22_564 ?
O8L Fe04 O9L 95.51(15) . . ?
O8L Fe04 O9L 84.37(15) . 22_564 ?
O8L Fe04 O9L 84.38(15) 22_564 . ?
O8L Fe04 O4W 87.07(12) . . ?
O8L Fe04 O4W 87.07(12) 22_564 . ?
O9L Fe04 O9L 177.8(2) . 22_564 ?
O3B Fe04 O8L 92.93(12) . 22_564 ?
O3B Fe04 O8L 92.93(12) . . ?
O3B Fe04 O9L 91.11(11) . 22_564 ?
O3B Fe04 O9L 91.11(11) . . ?
O3B Fe04 O4W 180.00(17) . . ?
O4W Fe04 O9L 88.89(11) . 22_564 ?
O4W Fe04 O9L 88.89(11) . . ?
O7L Fe05 O11L 162.72(18) . . ?
O7L Fe05 O10L 94.06(17) . . ?
O7L Fe05 O12L 88.14(17) . 22_564 ?
O7L Fe05 O5W 81.2(2) . . ?
O11L Fe05 O10L 86.27(18) . . ?
O11L Fe05 O12L 88.68(18) . 22_564 ?
O11L Fe05 O5W 81.6(2) . . ?
O10L Fe05 O12L 169.77(18) . 22_564 ?
O10L Fe05 O5W 84.8(2) . . ?
O12L Fe05 O5W 85.6(2) 22_564 . ?
O3B Fe05 O7L 98.41(16) . . ?
O3B Fe05 O11L 98.71(16) . . ?
O3B Fe05 O10L 96.50(16) . . ?
O3B Fe05 O12L 93.05(15) . 22_564 ?
O3B Fe05 O5W 178.6(2) . . ?
O14L Fe06 O14L 85.5(3) 22_564 127_656 ?
O14L Fe06 O2W 81.5(3) 127_656 . ?
O14L Fe06 O2W 81.5(3) 22_564 . ?
O3L Fe06 O14L 163.4(2) 139_554 22_564 ?
O3L Fe06 O14L 163.4(2) . 127_656 ?
O3L Fe06 O14L 89.81(18) 139_554 127_656 ?
O3L Fe06 O14L 89.81(18) . 22_564 ?
O3L Fe06 O3L 90.2(3) . 139_554 ?
O3L Fe06 O2W 82.1(2) 139_554 . ?
O3L Fe06 O2W 82.1(2) . . ?
O1B Fe06 O14L 99.04(18) . 22_564 ?
O1B Fe06 O14L 99.04(17) . 127_656 ?
O1B Fe06 O3L 97.41(17) . 139_554 ?
O1B Fe06 O3L 97.41(17) . . ?
O1B Fe06 O2W 179.3(4) . . ?
O2L Fe07 O2L 88.6(3) . 139_554 ?
O2L Fe07 O1L 169.54(19) 139_554 139_554 ?
O2L Fe07 O1L 90.62(18) 139_554 . ?
O2L Fe07 O1L 90.61(18) . 139_554 ?
O2L Fe07 O1L 169.54(19) . . ?
O2L Fe07 O6W 84.7(2) . . ?
O2L Fe07 O6W 84.7(2) 139_554 . ?
O1L Fe07 O1L 88.3(3) 139_554 . ?
O1L Fe07 O6W 84.9(2) 139_554 . ?
O1L Fe07 O6W 84.9(2) . . ?
O2B Fe07 O2L 95.8(2) . 139_554 ?
O2B Fe07 O2L 95.8(2) . . ?
O2B Fe07 O1L 94.7(2) . . ?
O2B Fe07 O1L 94.7(2) . 139_554 ?
O2B Fe07 O6W 179.4(5) . . ?
C9 O15L Fe02 128.2(4) . . ?
C16 O8L Fe04 131.7(4) . . ?
C22 O5L Fe01 131.5(4) . . ?
C9 O16L Fe03 133.5(4) . 50_564 ?
C25 O4L Fe01 131.1(4) . 139_554 ?
C10 O17L Fe03 130.5(4) . 50_564 ?
C16 O7L Fe05 129.2(4) . . ?
C15 O9L Fe04 131.7(4) . . ?
C1 O13L Fe01 134.7(4) . 130_565 ?
C21 O6L Fe01 132.0(4) . . ?
C8 O11L Fe05 129.1(4) . . ?
C1 O14L Fe06 127.1(4) . 130_565 ?
C15 O10L Fe05 131.1(4) . . ?
C30 O2L Fe07 131.3(5) . . ?
C31 O1L Fe07 131.9(5) . . ?
C25 O3L Fe06 129.7(4) . . ?
C8 O12L Fe05 132.9(4) . 22_564 ?
Fe02 O4B Fe03 120.14(18) . . ?
Fe02 O4B Fe03 120.14(18) . 50_564 ?
Fe03 O4B Fe03 119.7(4) . 50_564 ?
Fe01 O1B Fe01 120.2(3) 139_554 . ?
Fe06 O1B Fe01 119.89(14) . . ?
Fe06 O1B Fe01 119.89(14) . 139_554 ?
O5L C22 O5L 125.7(7) 139_554 . ?
O5L C22 C23 117.1(3) 139_554 . ?
O5L C22 C23 117.1(3) . . ?
O1L C31 O1L 125.5(8) 168_554 . ?
O1L C31 C32 117.2(4) 168_554 . ?
O1L C31 C32 117.2(4) . . ?
Fe05 O3B Fe04 119.82(14) . . ?
Fe05 O3B Fe04 119.82(14) 22_564 . ?
Fe05 O3B Fe05 120.4(3) . 22_564 ?
O15L C9 C4 116.4(6) . . ?
O16L C9 O15L 125.0(5) . . ?
O16L C9 C4 118.5(6) . . ?
O8L C16 O7L 125.5(5) . . ?
O8L C16 C17 118.9(6) . . ?
O7L C16 C17 115.6(5) . . ?
O4L C25 O3L 127.1(5) . . ?
O4L C25 C27 118.3(6) . . ?
O3L C25 C27 114.6(6) . . ?
Fe07 O2B Fe07 119.994(11) . 33_554 ?
Fe07 O2B Fe07 119.994(11) 33_554 53_554 ?
Fe07 O2B Fe07 119.994(10) . 53_554 ?
O6L C21 O6L 125.8(7) 139_554 . ?
O6L C21 C20 117.0(4) . . ?
O6L C21 C20 117.0(4) 139_554 . ?
O9L C15 C13 117.4(6) . . ?
O10L C15 O9L 125.2(6) . . ?
O10L C15 C13 117.3(6) . . ?
O17L C10 O17L 125.0(7) 133_765 . ?
O17L C10 C11 117.5(4) . . ?
O17L C10 C11 117.5(4) 133_765 . ?
C29 C28 H28 119.4 . . ?
C27 C28 H28 119.4 . . ?
C27 C28 C29 121.3(6) . . ?
O13L C1 O14L 126.2(6) . . ?
O13L C1 C2 117.3(6) . . ?
O14L C1 C2 116.4(6) . . ?
C18 C17 C16 121.6(5) . . ?
C18 C17 C19 119.4(5) . . ?
C19 C17 C16 118.8(5) . . ?
C28 C29 C28 118.7(7) 110 . ?
C28 C29 C30 120.1(4) 110 . ?
C28 C29 C30 120.1(4) . . ?
C28 C27 C25 120.6(6) . . ?
C28 C27 C26 118.6(6) . . ?
C26 C27 C25 120.0(6) . . ?
C14 C13 C15 121.1(6) . . ?
C12 C13 C15 119.9(5) . . ?
C12 C13 C14 119.0(6) . . ?
C17 C18 C17 121.0(7) . 139_554 ?
C17 C18 H18 119.5 . . ?
C17 C18 H18 119.5 139_554 . ?
C4 C5 H5 119.5 . . ?
C4 C5 C6 121.0(5) . . ?
C6 C5 H5 119.5 . . ?
C33 C32 C31 120.3(4) . . ?
C33 C32 C31 120.3(4) 6_566 . ?
C33 C32 C33 118.8(8) . 6_566 ?
C3 C2 C1 122.8(6) . . ?
C7 C2 C1 118.0(6) . . ?
C7 C2 C3 119.0(5) . . ?
C5 C4 C9 120.4(6) . . ?
C5 C4 C3 118.6(5) . . ?
C3 C4 C9 120.8(6) . . ?
C12 C11 C10 120.6(4) . . ?
C12 C11 C10 120.5(4) 133_765 . ?
C12 C11 C12 118.8(8) 133_765 . ?
C27 C26 C27 121.5(8) 110 . ?
C27 C26 H26 119.3 . . ?
C27 C26 H26 119.3 110 . ?
O2L C30 O2L 126.0(8) 110 . ?
O2L C30 C29 117.0(4) 110 . ?
O2L C30 C29 117.0(4) . . ?
C13 C14 C13 120.4(8) . 133_765 ?
C13 C14 H14 119.8 . . ?
C13 C14 H14 119.8 133_765 . ?
O11L C8 O12L 125.9(5) . . ?
O11L C8 C6 116.5(6) . . ?
O12L C8 C6 117.6(6) . . ?
C17 C19 H19 119.6 . . ?
C17 C19 C20 120.7(6) . . ?
C20 C19 H19 119.6 . . ?
C19 C20 C21 120.7(4) 139_554 . ?
C19 C20 C21 120.7(4) . . ?
C19 C20 C19 118.6(8) 139_554 . ?
C32 C33 C32 121.1(9) . 12_664 ?
C32 C33 H33 119.4 . . ?
C32 C33 H33 119.4 12_664 . ?
C2 C3 C4 121.7(5) . . ?
C2 C3 H3 119.2 . . ?
C4 C3 H3 119.2 . . ?
C5 C6 C8 122.3(6) . . ?
C5 C6 C7 119.4(5) . . ?
C7 C6 C8 118.3(6) . . ?
C23 C24 H24 119.3 53_554 . ?
C23 C24 H24 119.3 . . ?
C23 C24 C23 121.4(8) 53_554 . ?
C2 C7 C6 120.3(5) . . ?
C2 C7 H7 119.9 . . ?
C6 C7 H7 119.9 . . ?
C24 C23 C22 120.6(4) 33_554 . ?
C24 C23 C22 120.6(4) . . ?
C24 C23 C24 118.6(8) . 33_554 ?
C13 C12 H12 119.3 . . ?
C11 C12 C13 121.4(6) . . ?
C11 C12 H12 119.3 . . ?

loop_
_geom_bond_atom_site_label_1
_geom_bond_atom_site_label_2
_geom_bond_distance
_geom_bond_site_symmetry_2
_geom_bond_publ_flag
Fe01 O5L 2.002(6) . ?
Fe01 O4L 1.986(6) 139_554 ?
Fe01 O13L 2.019(6) 127_656 ?
Fe01 O6L 1.994(6) . ?
Fe01 O1B 1.912(5) . ?
Fe01 O7W 2.076(6) . ?
Fe02 O15L 1.977(6) 110 ?
Fe02 O15L 1.977(6) . ?
Fe02 O15L 1.977(6) 50_564 ?
Fe02 O15L 1.977(6) 133_765 ?
Fe02 O4B 1.839(8) . ?
Fe02 O3W 2.169(15) . ?
Fe03 O16L 2.036(6) 133_765 ?
Fe03 O16L 2.036(6) 50_564 ?
Fe03 O17L 2.035(6) 133_765 ?
Fe03 O17L 2.035(6) 50_564 ?
Fe03 O4B 1.920(6) . ?
Fe03 O1W 2.079(8) . ?
Fe04 O8L 2.040(6) 22_564 ?
Fe04 O8L 2.040(6) . ?
Fe04 O9L 2.089(6) . ?
Fe04 O9L 2.089(6) 22_564 ?
Fe04 O3B 1.935(7) . ?
Fe04 O4W 2.044(8) . ?
Fe05 O7L 1.949(6) . ?
Fe05 O11L 1.958(6) . ?
Fe05 O10L 1.968(6) . ?
Fe05 O12L 1.997(6) 22_564 ?
Fe05 O3B 1.878(5) . ?
Fe05 O5W 2.184(8) . ?
Fe06 O14L 1.958(6) 22_564 ?
Fe06 O14L 1.958(6) 127_656 ?
Fe06 O3L 1.947(6) 139_554 ?
Fe06 O3L 1.947(6) . ?
Fe06 O1B 1.876(7) . ?
Fe06 O2W 2.194(10) . ?
Fe07 O2L 1.971(6) . ?
Fe07 O2L 1.971(6) 139_554 ?
Fe07 O1L 1.974(6) . ?
Fe07 O1L 1.974(6) 139_554 ?
Fe07 O2B 1.905(4) . ?
Fe07 O6W 2.138(9) . ?
O15L C9 1.269(8) . ?
O8L C16 1.248(7) . ?
O5L C22 1.259(5) . ?
O16L C9 1.250(7) . ?
O4L C25 1.242(8) . ?
O17L C10 1.277(6) . ?
O7L C16 1.263(7) . ?
O9L C15 1.275(7) . ?
O13L C1 1.242(7) . ?
O6L C21 1.252(5) . ?
O11L C8 1.249(7) . ?
O14L C1 1.255(8) . ?
O10L C15 1.244(7) . ?
O2L C30 1.261(6) . ?
O1L C31 1.250(6) . ?
O3L C25 1.266(8) . ?
O12L C8 1.259(7) . ?
C22 C23 1.527(11) . ?
C31 C32 1.490(12) . ?
C9 C4 1.486(9) . ?
C16 C17 1.501(8) . ?
C25 C27 1.494(9) . ?
C21 C20 1.518(12) . ?
C15 C13 1.509(9) . ?
C10 C11 1.530(12) . ?
C28 H28 0.9500 . ?
C28 C29 1.386(7) . ?
C28 C27 1.379(8) . ?
C1 C2 1.490(9) . ?
C17 C18 1.375(7) . ?
C17 C19 1.385(8) . ?
C29 C30 1.480(12) . ?
C27 C26 1.384(7) . ?
C13 C14 1.389(7) . ?
C13 C12 1.388(8) . ?
C18 H18 0.9500 . ?
C5 H5 0.9500 . ?
C5 C4 1.373(8) . ?
C5 C6 1.385(8) . ?
C32 C33 1.373(6) 6_566 ?
C32 C33 1.373(6) . ?
C2 C3 1.379(8) . ?
C2 C7 1.379(8) . ?
C4 C3 1.382(8) . ?
C11 C12 1.379(8) 133_765 ?
C11 C12 1.379(7) . ?
C26 H26 0.9500 . ?
C14 H14 0.9500 . ?
C8 C6 1.483(9) . ?
C19 H19 0.9500 . ?
C19 C20 1.390(8) . ?
C33 H33 0.9500 . ?
C3 H3 0.9500 . ?
C6 C7 1.390(8) . ?
C24 H24 0.9500 . ?
C24 C23 1.375(6) . ?
C24 C23 1.375(6) 53_554 ?
C7 H7 0.9500 . ?
C12 H12 0.9500 . ?

loop_
_geom_torsion_atom_site_label_1
_geom_torsion_atom_site_label_2
_geom_torsion_atom_site_label_3
_geom_torsion_atom_site_label_4
_geom_torsion
_geom_torsion_site_symmetry_1
_geom_torsion_site_symmetry_2
_geom_torsion_site_symmetry_3
_geom_torsion_site_symmetry_4
_geom_torsion_publ_flag
Fe01 O5L C22 O5L 20.1(12) . . . 139_554 ?
Fe01 O5L C22 C23 -156.5(5) . . . . ?
Fe01 O4L C25 O3L 19.7(9) 139_554 . . . ?
Fe01 O4L C25 C27 -161.1(4) 139_554 . . . ?
Fe01 O13L C1 O14L -19.0(10) 130_565 . . . ?
Fe01 O13L C1 C2 158.1(4) 130_565 . . . ?
Fe01 O6L C21 O6L -17.4(12) . . . 139_554 ?
Fe01 O6L C21 C20 159.3(5) . . . . ?
Fe02 O15L C9 O16L -22.1(8) . . . . ?
Fe02 O15L C9 C4 155.5(4) . . . . ?
Fe03 O16L C9 O15L 20.3(9) 50_564 . . . ?
Fe03 O16L C9 C4 -157.3(4) 50_564 . . . ?
Fe03 O17L C10 O17L -25.5(11) 50_564 . . 133_765 ?
Fe03 O17L C10 C11 155.8(5) 50_564 . . . ?
Fe04 O8L C16 O7L 24.2(9) . . . . ?
Fe04 O8L C16 C17 -154.5(4) . . . . ?
Fe04 O9L C15 O10L -17.8(9) . . . . ?
Fe04 O9L C15 C13 158.3(4) . . . . ?
Fe05 O7L C16 O8L -29.9(8) . . . . ?
Fe05 O7L C16 C17 148.8(4) . . . . ?
Fe05 O11L C8 O12L -20.4(9) . . . . ?
Fe05 O11L C8 C6 157.0(4) . . . . ?
Fe05 O10L C15 O9L 19.7(9) . . . . ?
Fe05 O10L C15 C13 -156.5(4) . . . . ?
Fe05 O12L C8 O11L 7.0(10) 22_564 . . . ?
Fe05 O12L C8 C6 -170.4(4) 22_564 . . . ?
Fe06 O14L C1 O13L 21.0(9) 130_565 . . . ?
Fe06 O14L C1 C2 -156.2(4) 130_565 . . . ?
Fe06 O3L C25 O4L -20.7(9) . . . . ?
Fe06 O3L C25 C27 160.2(4) . . . . ?
Fe07 O2L C30 O2L 19.5(13) . . . 110 ?
Fe07 O2L C30 C29 -161.5(5) . . . . ?
Fe07 O1L C31 O1L 18.9(13) . . . 168_554 ?
Fe07 O1L C31 C32 -159.0(5) . . . . ?
O15L Fe02 O4B Fe03 46.22(12) . . . 50_564 ?
O15L Fe02 O4B Fe03 -133.77(12) 50_564 . . 50_564 ?
O15L Fe02 O4B Fe03 -46.23(12) 133_765 . . . ?
O15L Fe02 O4B Fe03 133.77(12) 110 . . . ?
O15L Fe02 O4B Fe03 46.23(12) 50_564 . . . ?
O15L Fe02 O4B Fe03 -133.78(12) . . . . ?
O15L Fe02 O4B Fe03 -46.23(12) 110 . . 50_564 ?
O15L Fe02 O4B Fe03 133.77(12) 133_765 . . 50_564 ?
O15L C9 C4 C5 -176.2(5) . . . . ?
O15L C9 C4 C3 -0.5(8) . . . . ?
O8L C16 C17 C18 0.0(9) . . . . ?
O8L C16 C17 C19 174.6(5) . . . . ?
O5L C22 C23 C24 -0.6(11) 139_554 . . . ?
O5L C22 C23 C24 -176.2(7) 139_554 . . 33_554 ?
O5L C22 C23 C24 176.2(7) . . . . ?
O5L C22 C23 C24 0.6(11) . . . 33_554 ?
O16L C9 C4 C5 1.5(8) . . . . ?
O16L C9 C4 C3 177.2(5) . . . . ?
O4L C25 C27 C28 176.5(5) . . . . ?
O4L C25 C27 C26 6.8(9) . . . . ?
O17L C10 C11 C12 178.5(6) 133_765 . . . ?
O17L C10 C11 C12 -2.6(11) . . . . ?
O17L C10 C11 C12 -178.5(6) . . . 133_765 ?
O17L C10 C11 C12 2.6(11) 133_765 . . 133_765 ?
O7L Fe05 O3B Fe04 44.10(12) . . . . ?
O7L Fe05 O3B Fe05 -135.91(12) . . . 22_564 ?
O7L C16 C17 C18 -178.8(6) . . . . ?
O7L C16 C17 C19 -4.2(8) . . . . ?
O9L C15 C13 C14 -2.5(8) . . . . ?
O9L C15 C13 C12 178.9(5) . . . . ?
O13L C1 C2 C3 -175.7(5) . . . . ?
O13L C1 C2 C7 -0.7(8) . . . . ?
O6L C21 C20 C19 -177.1(7) . . . . ?
O6L C21 C20 C19 0.0(11) 139_554 . . . ?
O6L C21 C20 C19 177.1(7) 139_554 . . 139_554 ?
O6L C21 C20 C19 0.0(11) . . . 139_554 ?
O11L Fe05 O3B Fe04 -138.20(13) . . . . ?
O11L Fe05 O3B Fe05 41.79(13) . . . 22_564 ?
O11L C8 C6 C5 -8.0(9) . . . . ?
O11L C8 C6 C7 176.0(5) . . . . ?
O14L Fe06 O1B Fe01 -46.7(3) 22_564 . . 139_554 ?
O14L Fe06 O1B Fe01 46.7(3) 127_656 . . . ?
O14L Fe06 O1B Fe01 133.5(3) 22_564 . . . ?
O14L Fe06 O1B Fe01 -133.5(3) 127_656 . . 139_554 ?
O14L C1 C2 C3 1.8(8) . . . . ?
O14L C1 C2 C7 176.7(5) . . . . ?
O10L Fe05 O3B Fe04 -51.00(13) . . . . ?
O10L Fe05 O3B Fe05 128.99(13) . . . 22_564 ?
O10L C15 C13 C14 174.0(6) . . . . ?
O10L C15 C13 C12 -4.7(8) . . . . ?
O1L C31 C32 C33 -174.4(7) 168_554 . . 6_566 ?
O1L C31 C32 C33 3.7(11) . . . 6_566 ?
O1L C31 C32 C33 -3.7(11) 168_554 . . . ?
O1L C31 C32 C33 174.4(7) . . . . ?
O3L Fe06 O1B Fe01 135.5(3) 139_554 . . 139_554 ?
O3L Fe06 O1B Fe01 -135.5(3) . . . . ?
O3L Fe06 O1B Fe01 -44.3(3) 139_554 . . . ?
O3L Fe06 O1B Fe01 44.3(3) . . . 139_554 ?
O3L C25 C27 C28 -4.3(8) . . . . ?
O3L C25 C27 C26 -173.9(6) . . . . ?
O12L Fe05 O3B Fe04 132.67(13) 22_564 . . . ?
O12L Fe05 O3B Fe05 -47.34(13) 22_564 . . 22_564 ?
O12L C8 C6 C5 169.6(5) . . . . ?
O12L C8 C6 C7 -6.4(8) . . . . ?
C31 C32 C33 C32 -173.5(5) . . . 12_664 ?
C9 C4 C3 C2 -174.7(5) . . . . ?
C16 C17 C18 C17 175.7(5) . . . 139_554 ?
C16 C17 C19 C20 -174.6(6) . . . . ?
C25 C27 C26 C27 171.6(5) . . . 110 ?
C15 C13 C14 C13 -176.1(4) . . . 133_765 ?
C15 C13 C12 C11 177.3(6) . . . . ?
C10 C11 C12 C13 -175.7(6) . . . . ?
C28 C29 C30 O2L 174.7(7) 110 . . . ?
C28 C29 C30 O2L -174.7(7) . . . 110 ?
C28 C29 C30 O2L 6.2(11) . . . . ?
C28 C29 C30 O2L -6.2(11) 110 . . 110 ?
C28 C27 C26 C27 1.7(12) . . . 110 ?
C1 C2 C3 C4 174.1(5) . . . . ?
C1 C2 C7 C6 -173.9(5) . . . . ?
C17 C19 C20 C21 175.7(6) . . . . ?
C17 C19 C20 C19 -1.4(11) . . . 139_554 ?
C29 C28 C27 C25 -171.3(6) . . . . ?
C29 C28 C27 C26 -1.5(10) . . . . ?
C27 C28 C29 C28 1.3(12) . . . 110 ?
C27 C28 C29 C30 170.0(7) . . . . ?
C18 C17 C19 C20 0.2(9) . . . . ?
C5 C4 C3 C2 1.1(8) . . . . ?
C5 C6 C7 C2 -1.9(9) . . . . ?
C4 C5 C6 C8 -173.8(6) . . . . ?
C4 C5 C6 C7 2.2(9) . . . . ?
C14 C13 C12 C11 -1.4(9) . . . . ?
C8 C6 C7 C2 174.3(5) . . . . ?
C19 C17 C18 C17 1.1(11) . . . 139_554 ?
C33 C32 C33 C32 -2.7(16) 6_566 . . 12_664 ?
C3 C2 C7 C6 1.2(8) . . . . ?
C6 C5 C4 C9 174.0(5) . . . . ?
C6 C5 C4 C3 -1.8(9) . . . . ?
C7 C2 C3 C4 -0.8(8) . . . . ?
C23 C24 C23 C22 -176.2(5) 53_554 . . . ?
C23 C24 C23 C24 -0.4(16) 53_554 . . 33_554 ?
C12 C13 C14 C13 2.5(11) . . . 133_765 ?
C12 C11 C12 C13 0.2(11) 133_765 . . . ?
